data_4300082
loop_
_publ_author_name
'Md. Munkir Hossain'
'Kazuko Matsumoto'

_publ_section_title
;
Pentasulfide S52- as the First Tridentate Chelating Ligand in
Ru(P(OE)3)3S5 (E = Me and Et)
;
_journal_name_full 'Inorganic Chemistry'
_journal_page_first 247
_journal_page_last 250
_journal_paper_doi 10.1021/ic990764j
_journal_volume 39
_journal_year 2000
_chemical_formula_moiety 'C18 H45 O9 P3 S5 Ru '
_chemical_formula_sum 'C18 H45 O9 P3 Ru S5'
_chemical_formula_weight 759.84
_space_group_IT_number 19
_symmetry_cell_setting orthorhombic
_symmetry_Int_Tables_number 19
_symmetry_space_group_name_Hall 'P 2ac 2ab'
_symmetry_space_group_name_H-M 'P 21 21 21'
_audit_creation_date 'Mon Jul 19 11:37:13 1999'
_audit_creation_method 'by teXsan'
_cell_angle_alpha 90
_cell_angle_beta 90
_cell_angle_gamma 90
_cell_formula_units_Z 4
_cell_length_a 15.393(5)
_cell_length_b 18.126(6)
_cell_length_c 12.421(4)
_cell_measurement_reflns_used 25
_cell_measurement_temperature 298.2
_cell_measurement_theta_max 15.0
_cell_measurement_theta_min 14.9
_cell_volume 3466(2)
_computing_cell_refinement 'MSC/AFC Diffractometer Control'
_computing_data_collection 'MSC/AFC Diffractometer Control'
_computing_data_reduction 'teXsan Ver. 1.10'
_computing_publication_material 'teXsan Ver. 1.10'
_computing_structure_refinement 'teXsan Ver. 1.10'
_computing_structure_solution 'DIRDIF92 (PATTY)'
_diffrn_measurement_device_type 'Rigaku AFC7R'
_diffrn_measurement_method \w-2\q
_diffrn_radiation_type 'Mo K\a'
_diffrn_radiation_wavelength 0.7107
_diffrn_reflns_av_R_equivalents 0.297
_diffrn_reflns_limit_h_max 20
_diffrn_reflns_limit_h_min 0
_diffrn_reflns_limit_k_max 23
_diffrn_reflns_limit_k_min 0
_diffrn_reflns_limit_l_max 16
_diffrn_reflns_limit_l_min 0
_diffrn_reflns_number 4425
_diffrn_reflns_theta_max 27.50
_diffrn_standards_decay_% -1.00
_diffrn_standards_interval_count 150
_diffrn_standards_number 3
_exptl_absorpt_coefficient_mu 0.930
_exptl_absorpt_correction_T_max 0.999
_exptl_absorpt_correction_T_min 0.949
_exptl_absorpt_correction_type psi-scan
_exptl_absorpt_process_details '(North, Phillips & Mathews, 1968)'
_exptl_crystal_colour orange
_exptl_crystal_density_diffrn 1.456
_exptl_crystal_density_method 'not measured'
_exptl_crystal_description prismatic
_exptl_crystal_size_max 0.450
_exptl_crystal_size_mid 0.250
_exptl_crystal_size_min 0.120
_refine_diff_density_max 0.26
_refine_diff_density_min -0.26
_refine_ls_abs_structure_Flack -0.22(5)
_refine_ls_extinction_method none
_refine_ls_goodness_of_fit_ref 2.685
_refine_ls_number_parameters 326
_refine_ls_number_reflns 3010
_refine_ls_R_factor_gt 0.0479
_refine_ls_shift/su_max 0.0010
_refine_ls_structure_factor_coef F
_refine_ls_weighting_details 'w = 1/[\s^2^(Fo) + 0.00010|Fo|^2^]'
_refine_ls_weighting_scheme calc
_refine_ls_wR_factor_ref 0.0528
_reflns_number_gt 3010
_reflns_number_total 4423
_reflns_threshold_expression F^2^>2.0\s(F^2^)
_cod_original_cell_volume 3465(1)
_cod_original_sg_symbol_H-M 'P 21 21 21 '
_cod_original_formula_sum 'C18 H45 O9 P3 S5 Ru '
_cod_database_code 4300082

loop_
_symmetry_equiv_pos_as_xyz
x,y,z
1/2-x,-y,1/2+z
1/2+x,1/2-y,-z
-x,1/2+y,1/2-z

loop_
_atom_site_label
_atom_site_type_symbol
_atom_site_fract_x
_atom_site_fract_y
_atom_site_fract_z
_atom_site_U_iso_or_equiv
_atom_site_adp_type
_atom_site_occupancy
_atom_site_calc_flag
_atom_site_refinement_flags
_atom_site_disorder_assembly
_atom_site_disorder_group
Ru Ru -0.01107(2) 0.00363(2) 0.09244(3) 0.0629(1) Uani 1.00 d . . .
S(1) S 0.1100(1) 0.0366(1) 0.2137(1) 0.0921(5) Uani 1.00 d . . .
S(2) S 0.0504(1) 0.0598(1) 0.3556(1) 0.1037(6) Uani 1.00 d . . .
S(3) S -0.0189(1) -0.0311(1) 0.3863(1) 0.0996(5) Uani 1.00 d . . .
S(4) S -0.1008(1) -0.02898(9) 0.2419(1) 0.0844(5) Uani 1.00 d . . .
S(5) S -0.1126(1) 0.07730(10) 0.2029(1) 0.0942(6) Uani 1.00 d . . .
P(1) P -0.1208(1) -0.01861(9) -0.0233(1) 0.0771(5) Uani 1.00 d . . .
P(2) P 0.0612(1) -0.09733(10) 0.0423(1) 0.0857(5) Uani 1.00 d . . .
P(3) P 0.0514(1) 0.07928(9) -0.0276(1) 0.0802(5) Uani 1.00 d . . .
O(1) O -0.1643(3) 0.0485(2) -0.0888(3) 0.095(1) Uani 1.00 d . . .
O(2) O -0.1045(3) -0.0751(2) -0.1206(3) 0.093(1) Uani 1.00 d . . .
O(3) O -0.2015(2) -0.0563(2) 0.0356(3) 0.095(1) Uani 1.00 d . . .
O(4) O 0.0932(4) -0.0984(3) -0.0793(3) 0.123(2) Uani 1.00 d . . .
O(5) O 0.0124(4) -0.1752(3) 0.0579(6) 0.157(2) Uani 1.00 d . . .
O(6) O 0.1523(3) -0.1155(3) 0.0998(4) 0.105(1) Uani 1.00 d . . .
O(7) O 0.1519(3) 0.0998(3) -0.0240(4) 0.112(2) Uani 1.00 d . . .
O(8) O 0.0167(3) 0.1627(2) -0.0234(4) 0.113(2) Uani 1.00 d . . .
O(9) O 0.0326(3) 0.0619(2) -0.1492(3) 0.097(1) Uani 1.00 d . . .
C(1) C -0.2022(6) 0.1135(4) -0.0449(6) 0.122(3) Uani 1.00 d . . .
C(2) C -0.2285(7) 0.1627(4) -0.1296(8) 0.185(4) Uani 1.00 d . . .
C(3) C -0.1139(7) -0.0628(5) -0.2334(5) 0.158(3) Uani 1.00 d . . .
C(4) C -0.1119(7) -0.1289(5) -0.2917(6) 0.154(4) Uani 1.00 d . . .
C(5) C -0.2799(5) -0.0802(6) -0.0203(6) 0.154(4) Uani 1.00 d . . .
C(6) C -0.3342(5) -0.1192(5) 0.0493(7) 0.145(4) Uani 1.00 d . . .
C(7) C 0.147(1) -0.1581(7) -0.128(1) 0.303(8) Uani 1.00 d . . .
C(8) C 0.170(1) -0.1618(8) -0.206(1) 0.312(8) Uani 1.00 d . . .
C(9) C -0.0657(6) -0.1967(6) 0.089(1) 0.182(5) Uani 1.00 d . . .
C(10) C -0.1009(8) -0.2550(5) 0.032(1) 0.278(7) Uani 1.00 d . . .
C(11) C 0.1556(5) -0.1425(4) 0.2100(6) 0.124(3) Uani 1.00 d . . .
C(12) C 0.2004(6) -0.2140(4) 0.2082(6) 0.135(3) Uani 1.00 d . . .
C(13) C 0.2216(4) 0.0456(4) -0.0184(5) 0.109(2) Uani 1.00 d . . .
C(14) C 0.3010(5) 0.0920(5) 0.0063(7) 0.130(3) Uani 1.00 d . . .
C(15) C 0.0401(8) 0.2092(4) 0.0703(7) 0.172(4) Uani 1.00 d . . .
C(16) C 0.013(1) 0.2754(5) 0.0558(9) 0.346(9) Uani 1.00 d . . .
C(17) C 0.0586(6) 0.1125(5) -0.2390(5) 0.136(3) Uani 1.00 d . . .
C(18) C 0.0868(8) 0.0636(5) -0.3263(6) 0.180(4) Uani 1.00 d . . .

loop_
_atom_site_aniso_label
_atom_site_aniso_U_11
_atom_site_aniso_U_22
_atom_site_aniso_U_33
_atom_site_aniso_U_12
_atom_site_aniso_U_13
_atom_site_aniso_U_23
Ru 0.0648(2) 0.0668(2) 0.0570(2) 0.0041(2) 0.0021(2) -0.0041(2)
S(1) 0.0786(10) 0.122(1) 0.0760(9) -0.0128(10) -0.0082(8) -0.0143(10)
S(2) 0.121(1) 0.117(1) 0.0733(9) 0.000(1) -0.0087(9) -0.0224(9)
S(3) 0.113(1) 0.121(1) 0.0638(8) 0.0148(10) 0.0040(8) 0.0053(8)
S(4) 0.0827(10) 0.104(1) 0.0664(8) -0.0015(9) 0.0122(7) 0.0011(8)
S(5) 0.098(1) 0.106(1) 0.0782(10) 0.036(1) 0.0118(9) -0.0091(9)
P(1) 0.0761(9) 0.086(1) 0.0689(8) -0.0021(8) -0.0079(7) 0.0046(7)
P(2) 0.099(1) 0.081(1) 0.0772(9) 0.0201(8) 0.0010(9) -0.0086(8)
P(3) 0.084(1) 0.080(1) 0.0763(9) -0.0021(8) 0.0101(9) -0.0004(8)
O(1) 0.092(3) 0.101(3) 0.092(3) 0.009(2) -0.020(2) 0.029(2)
O(2) 0.116(3) 0.093(3) 0.072(2) -0.003(3) -0.017(2) -0.009(2)
O(3) 0.076(2) 0.128(3) 0.080(3) -0.013(2) -0.008(2) 0.030(2)
O(4) 0.154(4) 0.139(4) 0.075(2) 0.020(3) 0.000(3) 0.005(3)
O(5) 0.146(4) 0.082(3) 0.243(7) 0.001(2) 0.025(5) -0.001(4)
O(6) 0.098(3) 0.121(3) 0.095(3) 0.049(3) 0.002(2) -0.003(3)
O(7) 0.086(2) 0.135(4) 0.116(3) -0.016(2) 0.003(3) 0.015(3)
O(8) 0.149(4) 0.077(2) 0.113(3) 0.010(3) 0.022(3) 0.007(2)
O(9) 0.112(3) 0.106(3) 0.073(2) -0.006(3) 0.005(2) 0.006(2)
C(1) 0.140(7) 0.102(5) 0.124(6) 0.030(5) 0.005(5) 0.011(4)
C(2) 0.27(1) 0.099(6) 0.183(9) 0.047(7) -0.094(9) 0.038(6)
C(3) 0.223(9) 0.188(8) 0.062(3) 0.008(9) -0.026(6) -0.024(4)
C(4) 0.175(8) 0.197(8) 0.092(5) 0.010(8) -0.023(6) -0.055(5)
C(5) 0.087(5) 0.26(1) 0.119(6) -0.071(5) -0.050(4) 0.065(6)
C(6) 0.120(6) 0.152(7) 0.162(7) -0.080(5) -0.022(5) 0.023(6)
C(7) 0.46(2) 0.24(1) 0.21(1) 0.27(1) 0.12(1) -0.048(9)
C(8) 0.44(2) 0.26(2) 0.23(1) 0.19(2) 0.17(1) -0.05(1)
C(9) 0.133(7) 0.170(9) 0.24(1) -0.030(6) -0.001(8) -0.023(8)
C(10) 0.22(1) 0.110(7) 0.50(2) -0.023(8) -0.12(2) -0.08(1)
C(11) 0.165(7) 0.109(5) 0.098(4) 0.058(5) -0.004(5) 0.013(4)
C(12) 0.164(7) 0.107(5) 0.133(6) 0.053(5) 0.018(6) 0.044(5)
C(13) 0.088(4) 0.147(6) 0.093(4) 0.005(3) 0.008(4) -0.002(5)
C(14) 0.087(5) 0.164(8) 0.138(6) 0.000(4) -0.012(5) -0.021(6)
C(15) 0.28(1) 0.100(5) 0.137(7) -0.017(7) 0.029(8) -0.051(5)
C(16) 0.75(4) 0.075(6) 0.21(1) 0.04(1) 0.00(2) 0.001(6)
C(17) 0.184(8) 0.139(6) 0.086(4) -0.019(6) 0.039(5) 0.040(3)
C(18) 0.28(1) 0.185(9) 0.079(5) -0.074(9) 0.065(6) -0.016(5)

loop_
_atom_type_symbol
_atom_type_description
_atom_type_scat_dispersion_real
_atom_type_scat_dispersion_imag
_atom_type_scat_source
C C 0.003 0.002
;International Tables for Crystallography
(1992, Vol. C, Tables 4.2.6.8 and 6.1.1.1)
;
H H 0.000 0.000
;International Tables for Crystallography
(1992, Vol. C, Table 6.1.1.2)
;
O O 0.011 0.006
;International Tables for Crystallography
(1992, Vol. C, Tables 4.2.6.8 and 6.1.1.1)
;
S S 0.125 0.123
;International Tables for Crystallography
(1992, Vol. C, Tables 4.2.6.8 and 6.1.1.1)
;
P P 0.102 0.094
;International Tables for Crystallography
(1992, Vol. C, Tables 4.2.6.8 and 6.1.1.1)
;
Ru Ru -1.259 0.836
;International Tables for Crystallography
(1992, Vol. C, Tables 4.2.6.8 and 6.1.1.1)
;

loop_
_geom_angle_atom_site_label_1
_geom_angle_atom_site_label_2
_geom_angle_atom_site_label_3
_geom_angle
_geom_angle_site_symmetry_1
_geom_angle_site_symmetry_2
_geom_angle_site_symmetry_3
_geom_angle_publ_flag
S(1) Ru S(4) 91.26(9) 1_555 1_555 1_555 yes
S(1) Ru S(5) 90.45(10) 1_555 1_555 1_555 yes
S(1) Ru P(1) 176.0(1) 1_555 1_555 1_555 yes
S(1) Ru P(2) 89.6(1) 1_555 1_555 1_555 yes
S(1) Ru P(3) 86.2(1) 1_555 1_555 1_555 yes
S(4) Ru S(5) 48.42(10) 1_555 1_555 1_555 yes
S(4) Ru P(1) 91.04(9) 1_555 1_555 1_555 yes
S(4) Ru P(2) 107.6(1) 1_555 1_555 1_555 yes
S(4) Ru P(3) 156.4(1) 1_555 1_555 1_555 yes
S(5) Ru P(1) 88.67(10) 1_555 1_555 1_555 yes
S(5) Ru P(2) 156.0(1) 1_555 1_555 1_555 yes
S(5) Ru P(3) 108.1(1) 1_555 1_555 1_555 yes
P(1) Ru P(2) 92.8(1) 1_555 1_555 1_555 yes
P(1) Ru P(3) 90.4(1) 1_555 1_555 1_555 yes
P(2) Ru P(3) 95.9(1) 1_555 1_555 1_555 yes
Ru S(1) S(2) 103.8(1) 1_555 1_555 1_555 yes
S(1) S(2) S(3) 103.6(2) 1_555 1_555 1_555 yes
S(2) S(3) S(4) 97.8(2) 1_555 1_555 1_555 yes
Ru S(4) S(3) 107.9(1) 1_555 1_555 1_555 yes
Ru S(4) S(5) 68.0(1) 1_555 1_555 1_555 yes
S(3) S(4) S(5) 105.5(2) 1_555 1_555 1_555 yes
Ru S(5) S(4) 63.6(1) 1_555 1_555 1_555 yes
Ru P(1) O(1) 119.9(3) 1_555 1_555 1_555 yes
Ru P(1) O(2) 118.5(3) 1_555 1_555 1_555 yes
Ru P(1) O(3) 111.5(2) 1_555 1_555 1_555 yes
O(1) P(1) O(2) 99.6(4) 1_555 1_555 1_555 yes
O(1) P(1) O(3) 103.4(4) 1_555 1_555 1_555 yes
O(2) P(1) O(3) 101.2(4) 1_555 1_555 1_555 yes
Ru P(2) O(4) 115.5(3) 1_555 1_555 1_555 yes
Ru P(2) O(5) 116.9(4) 1_555 1_555 1_555 yes
Ru P(2) O(6) 118.6(3) 1_555 1_555 1_555 yes
O(4) P(2) O(5) 104.4(5) 1_555 1_555 1_555 yes
O(4) P(2) O(6) 98.6(4) 1_555 1_555 1_555 yes
O(5) P(2) O(6) 100.0(5) 1_555 1_555 1_555 yes
Ru P(3) O(7) 122.8(3) 1_555 1_555 1_555 yes
Ru P(3) O(8) 114.3(3) 1_555 1_555 1_555 yes
Ru P(3) O(9) 116.0(3) 1_555 1_555 1_555 yes
O(7) P(3) O(8) 95.9(5) 1_555 1_555 1_555 yes
O(7) P(3) O(9) 104.7(4) 1_555 1_555 1_555 yes
O(8) P(3) O(9) 99.1(4) 1_555 1_555 1_555 yes
P(1) O(1) C(1) 127.0(7) 1_555 1_555 1_555 yes
P(1) O(2) C(3) 128.6(8) 1_555 1_555 1_555 yes
P(1) O(3) C(5) 123.5(7) 1_555 1_555 1_555 yes
P(2) O(4) C(7) 124(1) 1_555 1_555 1_555 yes
P(2) O(5) C(9) 135(1) 1_555 1_555 1_555 yes
P(2) O(6) C(11) 121.2(8) 1_555 1_555 1_555 yes
P(3) O(7) C(13) 124.0(7) 1_555 1_555 1_555 yes
P(3) O(8) C(15) 118.7(8) 1_555 1_555 1_555 yes
P(3) O(9) C(17) 123.0(7) 1_555 1_555 1_555 yes
O(1) C(1) C(2) 110(1) 1_555 1_555 1_555 yes
O(2) C(3) C(4) 111(1) 1_555 1_555 1_555 yes
O(3) C(5) C(6) 110.5(10) 1_555 1_555 1_555 yes
O(4) C(7) C(8) 128(2) 1_555 1_555 1_555 yes
O(5) C(9) C(10) 115(1) 1_555 1_555 1_555 yes
O(6) C(11) C(12) 107.4(10) 1_555 1_555 1_555 yes
O(7) C(13) C(14) 103.3(9) 1_555 1_555 1_555 yes
O(8) C(15) C(16) 109(1) 1_555 1_555 1_555 yes
O(9) C(17) C(18) 105(1) 1_555 1_555 1_555 yes

loop_
_geom_bond_atom_site_label_1
_geom_bond_atom_site_label_2
_geom_bond_distance
_geom_bond_site_symmetry_1
_geom_bond_site_symmetry_2
_geom_bond_publ_flag
Ru S(1) 2.469(3) . . yes
Ru S(4) 2.389(3) . . yes
Ru S(5) 2.472(3) . . yes
Ru P(1) 2.255(3) . . yes
Ru P(2) 2.230(3) . . yes
Ru P(3) 2.242(3) . . yes
S(1) S(2) 2.031(4) . . yes
S(2) S(3) 2.000(4) . . yes
S(3) S(4) 2.193(4) . . yes
S(4) S(5) 1.995(4) . . yes
P(1) O(1) 1.609(6) . . yes
P(1) O(2) 1.604(7) . . yes
P(1) O(3) 1.596(6) . . yes
P(2) O(4) 1.589(7) . . yes
P(2) O(5) 1.612(9) . . yes
P(2) O(6) 1.607(7) . . yes
P(3) O(7) 1.591(7) . . yes
P(3) O(8) 1.605(7) . . yes
P(3) O(9) 1.570(7) . . yes
O(1) C(1) 1.42(1) . . yes
O(2) C(3) 1.43(1) . . yes
O(3) C(5) 1.46(1) . . yes
O(4) C(7) 1.50(1) . . yes
O(5) C(9) 1.32(2) . . yes
O(6) C(11) 1.46(1) . . yes
O(7) C(13) 1.46(1) . . yes
O(8) C(15) 1.48(1) . . yes
O(9) C(17) 1.50(1) . . yes
C(1) C(2) 1.44(2) . . yes
C(3) C(4) 1.40(2) . . yes
C(5) C(6) 1.40(2) . . yes
C(7) C(8) 1.03(2) . . yes
C(9) C(10) 1.38(2) . . yes
C(11) C(12) 1.47(1) . . yes
C(13) C(14) 1.51(2) . . yes
C(15) C(16) 1.29(2) . . yes
C(17) C(18) 1.47(2) . . yes
